data_7033498
loop_
_publ_author_name
'Dolganov, Alexander V.'
'Belov, Alexander S.'
'Novikov, Valentin V.'
'Vologzhanina, Anna V.'
'Romanenko, Galina V.'
'Budnikova, Yulia G.'
'Zelinskii, Genrikh E.'
'Buzin, Michail I.'
'Voloshin, Yan Z.'

_publ_section_title
;
 First iron and cobalt(ii) hexabromoclathrochelates: structural, magnetic,
 redox, and electrocatalytic behavior.
;
_journal_issue 5
_journal_name_full 'Dalton transactions (Cambridge, England : 2003)'
_journal_page_first 2476
_journal_page_last 2487
_journal_paper_doi 10.1039/c4dt03082f
_journal_volume 44
_journal_year 2015
_chemical_formula_moiety 'C14 H18 B2 Br6 Fe N6 O6'
_chemical_formula_sum 'C14 H18 B2 Br6 Fe N6 O6'
_chemical_formula_weight 923.27
_chemical_name_systematic
;
 ?
;
_space_group_crystal_system monoclinic
_space_group_IT_number 11
_space_group_name_Hall '-P 2yb'
_space_group_name_H-M_alt 'P 1 21/m 1'
_symmetry_space_group_name_Hall '-P 2yb'
_symmetry_space_group_name_H-M 'P 1 21/m 1'
_atom_sites_solution_hydrogens geom
_audit_creation_date 2014-11-10
_audit_creation_method
;
Olex2 1.2
(compiled 2014.09.19 svn.r3010 for OlexSys, GUI svn.r4874)
;
_audit_update_record
;
2014-11-10 deposited with the CCDC.
2014-12-15 downloaded from the CCDC.
;
_cell_angle_alpha 90
_cell_angle_beta 119.409(3)
_cell_angle_gamma 90
_cell_formula_units_Z 2
_cell_length_a 8.216(2)
_cell_length_b 24.294(6)
_cell_length_c 8.219(3)
_cell_measurement_reflns_used 1815
_cell_measurement_temperature 265
_cell_measurement_theta_max 24.41
_cell_measurement_theta_min 2.85
_cell_volume 1429.1(7)
_computing_data_collection 'Apex II'
_computing_molecular_graphics 'Olex2 (Dolomanov et al., 2009)'
_computing_publication_material 'Olex2 (Dolomanov et al., 2009)'
_computing_structure_refinement 'XL (Sheldrick, 2008)'
_diffrn_ambient_temperature 265
_diffrn_detector_area_resol_mean 8
_diffrn_measured_fraction_theta_full 0.998
_diffrn_measured_fraction_theta_max 0.987
_diffrn_measurement_device_type 'Bruker SMART APEX CCD area detector'
_diffrn_measurement_method '\w and \f scans'
_diffrn_radiation_monochromator graphite
_diffrn_radiation_type MoK\a
_diffrn_radiation_wavelength 0.71073
_diffrn_reflns_av_R_equivalents 0.1549
_diffrn_reflns_av_unetI/netI 0.1690
_diffrn_reflns_Laue_measured_fraction_full 0.998
_diffrn_reflns_Laue_measured_fraction_max 0.987
_diffrn_reflns_limit_h_max 11
_diffrn_reflns_limit_h_min -10
_diffrn_reflns_limit_k_max 33
_diffrn_reflns_limit_k_min -34
_diffrn_reflns_limit_l_max 11
_diffrn_reflns_limit_l_min -11
_diffrn_reflns_number 13686
_diffrn_reflns_point_group_measured_fraction_full 0.998
_diffrn_reflns_point_group_measured_fraction_max 0.987
_diffrn_reflns_theta_full 26.000
_diffrn_reflns_theta_max 29.824
_diffrn_reflns_theta_min 2.515
_diffrn_source 'sealed tube'
_exptl_absorpt_coefficient_mu 8.955
_exptl_absorpt_correction_T_max 0.746
_exptl_absorpt_correction_T_min 0.119
_exptl_absorpt_correction_type multi-scan
_exptl_absorpt_process_details 'SADABS (Sheldrick, 1998)'
_exptl_crystal_colour red
_exptl_crystal_colour_primary red
_exptl_crystal_density_diffrn 2.146
_exptl_crystal_description plate
_exptl_crystal_F_000 876
_exptl_crystal_size_max 0.26
_exptl_crystal_size_mid 0.25
_exptl_crystal_size_min 0.03
_refine_diff_density_max 0.921
_refine_diff_density_min -0.956
_refine_diff_density_rms 0.162
_refine_ls_extinction_method none
_refine_ls_goodness_of_fit_ref 0.993
_refine_ls_hydrogen_treatment constr
_refine_ls_matrix_type full
_refine_ls_number_parameters 181
_refine_ls_number_reflns 4147
_refine_ls_number_restraints 15
_refine_ls_restrained_S_all 0.992
_refine_ls_R_factor_all 0.1843
_refine_ls_R_factor_gt 0.0609
_refine_ls_shift/su_max 0.000
_refine_ls_shift/su_mean 0.000
_refine_ls_structure_factor_coef Fsqd
_refine_ls_weighting_details 'w=1/[\s^2^(Fo^2^)+(0.0300P)^2^] where P=(Fo^2^+2Fc^2^)/3'
_refine_ls_weighting_scheme calc
_refine_ls_wR_factor_gt 0.1078
_refine_ls_wR_factor_ref 0.1337
_reflns_Friedel_coverage 0.000
_reflns_number_gt 1727
_reflns_number_total 4147
_reflns_threshold_expression 'I > 2\s(I)'
_cod_data_source_file c4dt03082f2.cif
_cod_data_source_block 265
_cod_depositor_comments 'Adding full bibliography for 7033492--7033506.cif.'
_cod_original_cell_volume 1429.0(7)
_cod_database_code 7033498
_shelxl_version_number 2014-3
_shelx_space_group_comment
;
The symmetry employed for this shelxl refinement is uniquely defined
by the following loop, which should always be used as a source of
symmetry information in preference to the above space-group names.
They are only intended as comments.
;
_olex2_refinement_description
;
1. Fixed Uiso
 At 1.2 times of:
  All C(H,H) groups, All C(H,H,H,H) groups
 At 1.5 times of:
  All C(H,H,H) groups
2. Uiso/Uaniso restraints and constraints
N2 \\sim N2A: within 1.7A with sigma of 0.04 and sigma for terminal atoms of
0.08
N1 \\sim N1A: within 1.7A with sigma of 0.04 and sigma for terminal atoms of
0.08
N3 \\sim N3A: within 1.7A with sigma of 0.04 and sigma for terminal atoms of
0.08
Uanis(O1A) \\sim Ueq, Uanis(C1) \\sim Ueq: with sigma of 0.008 and sigma for
terminal atoms of 0.008
: with sigma of 0.008 and sigma for terminal atoms of 0.008
3. Others
 Fixed Sof: N1(0.5) N2(0.5) N3(0.5) H4BC(0.5) H4BD(0.5) H4AA(0.5) H4AB(0.5)
 O1A(0.5) O2A(0.5) O3A(0.5) O1B(0.5) O2B(0.5) O3B(0.5) C5B(0.5) H5BA(0.5)
 H5BB(0.5) C5A(0.5) H5AA(0.5) H5AB(0.5) C7A(0.5) H7AA(0.5) H7AB(0.5) H7AC(0.5)
 C7B(0.5) H7BA(0.5) H7BB(0.5) H7BC(0.5) C6A(0.5) H6AA(0.5) H6AB(0.5) C6B(0.5)
 H6BA(0.5) H6BB(0.5) N2A(0.5) N1A(0.5) N3A(0.5)
 Fixed Uiso: C7A(0.09) C7B(0.09) C6A(0.08) C6B(0.08)
4.a Secondary CH2 refined with riding coordinates:
 C4(H4BC,H4BD), C4(H4AA,H4AB), C5B(H5BA,H5BB), C5A(H5AA,H5AB), C6A(H6AA,H6AB),
 C6B(H6BA,H6BB)
4.b Idealised Me refined as rotating group:
 C7A(H7AA,H7AB,H7AC), C7B(H7BA,H7BB,H7BC)
;

loop_
_space_group_symop_operation_xyz
'x, y, z'
'-x, y+1/2, -z'
'-x, -y, -z'
'x, -y-1/2, z'

loop_
_atom_site_label
_atom_site_type_symbol
_atom_site_fract_x
_atom_site_fract_y
_atom_site_fract_z
_atom_site_U_iso_or_equiv
_atom_site_adp_type
_atom_site_occupancy
_atom_site_site_symmetry_order
_atom_site_calc_flag
_atom_site_refinement_flags_posn
_atom_site_refinement_flags_adp
_atom_site_refinement_flags_occupancy
_atom_site_disorder_assembly
_atom_site_disorder_group
Fe1 Fe 0.3355(2) -0.2500 -0.1646(2) 0.0219(4) Uani 1 2 d S T P . .
Br1 Br -0.17000(13) -0.17730(4) -0.66992(12) 0.0458(3) Uani 1 1 d . . . . .
Br3 Br 0.84922(14) -0.17759(5) -0.15896(15) 0.0539(3) Uani 1 1 d . . . . .
Br2 Br 0.34108(16) -0.17754(5) 0.34930(12) 0.0538(3) Uani 1 1 d . . . . .
B1 B 0.3333(14) -0.1241(4) -0.1672(13) 0.033(2) Uani 1 1 d . . . . .
N1 N 0.135(2) -0.2012(8) -0.324(2) 0.027(4) Uiso 0.5 1 d . U . A 2
N2 N 0.289(2) -0.2014(6) -0.0043(17) 0.018(3) Uiso 0.5 1 d . U . A 1
N3 N 0.498(2) -0.2030(7) -0.203(2) 0.023(3) Uiso 0.5 1 d . . . A 2
C2 C 0.3367(13) -0.2209(4) 0.1631(10) 0.037(2) Uani 1 1 d . . . . .
C1 C 0.0157(11) -0.2198(3) -0.4831(10) 0.029(2) Uani 1 1 d . U . . .
C3 C 0.6620(11) -0.2208(3) -0.1618(11) 0.030(2) Uani 1 1 d . . . . .
C4 C 0.3320(14) -0.0591(3) -0.1698(13) 0.050(2) Uani 1 1 d . . . . .
H4BC H 0.3433 -0.0455 -0.2748 0.060 Uiso 0.5 1 calc R . . B 2
H4BD H 0.4349 -0.0447 -0.0554 0.060 Uiso 0.5 1 calc R . . B 2
H4AA H 0.4477 -0.0451 -0.0676 0.060 Uiso 0.5 1 calc R . . C 1
H4AB H 0.2290 -0.0454 -0.1554 0.060 Uiso 0.5 1 calc R . . C 1
O1A O 0.201(2) -0.1465(7) -0.3531(18) 0.035(4) Uani 0.5 1 d . U . A 1
O2A O 0.2694(19) -0.1472(5) -0.0274(16) 0.029(3) Uani 0.5 1 d . . . A 1
O3A O 0.5229(15) -0.1442(6) -0.1032(17) 0.032(3) Uani 0.5 1 d . . . A 1
O1B O 0.1438(17) -0.1449(6) -0.3014(17) 0.028(3) Uani 0.5 1 d . . . A 2
O2B O 0.399(2) -0.1450(6) 0.0243(15) 0.035(3) Uani 0.5 1 d . . . A 2
O3B O 0.4734(15) -0.1467(6) -0.2286(15) 0.030(3) Uani 0.5 1 d . . . A 2
C5B C 0.130(3) -0.0406(11) -0.189(3) 0.072(7) Uiso 0.5 1 d . . . D 2
H5BA H 0.0289 -0.0561 -0.3026 0.086 Uiso 0.5 1 calc R . . D 2
H5BB H 0.1205 -0.0548 -0.0840 0.086 Uiso 0.5 1 calc R . . D 2
C5A C 0.309(3) -0.0385(10) -0.370(3) 0.065(6) Uiso 0.5 1 d . . . D 1
H5AA H 0.4095 -0.0545 -0.3851 0.077 Uiso 0.5 1 calc R . . D 1
H5AB H 0.1923 -0.0526 -0.4702 0.077 Uiso 0.5 1 calc R . . D 1
C7A C 0.273(3) 0.0377(11) -0.576(3) 0.090 Uiso 0.5 1 d . . . D 1
H7AA H 0.1945 0.0103 -0.6641 0.135 Uiso 0.5 1 calc GR . . D 1
H7AB H 0.3883 0.0402 -0.5797 0.135 Uiso 0.5 1 calc GR . . D 1
H7AC H 0.2112 0.0727 -0.6088 0.135 Uiso 0.5 1 calc GR . . D 1
C7B C -0.080(3) 0.0406(12) -0.221(3) 0.090 Uiso 0.5 1 d . . . D 2
H7BA H -0.1376 0.0656 -0.3243 0.135 Uiso 0.5 1 calc GR . . D 2
H7BB H -0.0617 0.0588 -0.1093 0.135 Uiso 0.5 1 calc GR . . D 2
H7BC H -0.1592 0.0091 -0.2445 0.135 Uiso 0.5 1 calc GR . . D 2
C6A C 0.313(3) 0.0224(11) -0.391(3) 0.080 Uiso 0.5 1 d . . . D 1
H6AA H 0.2206 0.0391 -0.3649 0.096 Uiso 0.5 1 calc R . . D 1
H6AB H 0.4346 0.0364 -0.3003 0.096 Uiso 0.5 1 calc R . . D 1
C6B C 0.113(3) 0.0216(11) -0.195(3) 0.080 Uiso 0.5 1 d . . . D 2
H6BA H 0.1280 0.0357 -0.2972 0.096 Uiso 0.5 1 calc R . . D 2
H6BB H 0.2122 0.0368 -0.0796 0.096 Uiso 0.5 1 calc R . . D 2
N2A N 0.381(2) -0.1984(6) 0.0348(17) 0.020(3) Uiso 0.5 1 d . . . A 2
N1A N 0.1762(19) -0.1997(7) -0.3595(18) 0.018(3) Uiso 0.5 1 d . . . A 1
N3A N 0.533(2) -0.1980(7) -0.122(2) 0.029(4) Uiso 0.5 1 d . . . A 1

loop_
_atom_site_aniso_label
_atom_site_aniso_U_11
_atom_site_aniso_U_22
_atom_site_aniso_U_33
_atom_site_aniso_U_23
_atom_site_aniso_U_13
_atom_site_aniso_U_12
Fe1 0.0184(8) 0.0326(10) 0.0130(6) 0.000 0.0064(6) 0.000
Br1 0.0363(5) 0.0516(6) 0.0318(4) 0.0076(5) 0.0032(4) 0.0066(6)
Br3 0.0377(5) 0.0588(7) 0.0753(6) 0.0105(7) 0.0355(5) -0.0041(6)
Br2 0.0802(7) 0.0587(7) 0.0324(4) -0.0038(5) 0.0353(5) 0.0103(7)
B1 0.018(5) 0.049(7) 0.026(5) -0.004(5) 0.006(4) -0.001(5)
C2 0.053(6) 0.038(6) 0.022(4) 0.000(4) 0.020(4) 0.007(4)
C1 0.022(4) 0.033(5) 0.021(3) -0.008(3) 0.002(3) -0.004(3)
C3 0.024(5) 0.034(6) 0.038(5) 0.007(4) 0.020(4) -0.002(4)
C4 0.050(6) 0.024(5) 0.054(5) 0.003(6) 0.009(5) 0.008(6)
O1A 0.037(6) 0.030(7) 0.035(6) 0.001(5) 0.015(5) -0.001(5)
O2A 0.042(8) 0.021(8) 0.029(6) -0.003(6) 0.021(7) 0.003(7)
O3A 0.027(7) 0.029(9) 0.041(7) -0.002(7) 0.017(6) 0.002(6)
O1B 0.031(8) 0.018(8) 0.029(6) -0.001(6) 0.010(6) 0.007(6)
O2B 0.049(9) 0.027(9) 0.026(6) -0.004(6) 0.017(7) 0.006(8)
O3B 0.030(7) 0.039(10) 0.019(6) 0.007(6) 0.011(6) -0.005(6)

loop_
_atom_type_symbol
_atom_type_description
_atom_type_scat_dispersion_real
_atom_type_scat_dispersion_imag
_atom_type_scat_source
C C 0.0033 0.0016 'International Tables Vol C Tables 4.2.6.8 and 6.1.1.4'
H H 0.0000 0.0000 'International Tables Vol C Tables 4.2.6.8 and 6.1.1.4'
B B 0.0013 0.0007 'International Tables Vol C Tables 4.2.6.8 and 6.1.1.4'
N N 0.0061 0.0033 'International Tables Vol C Tables 4.2.6.8 and 6.1.1.4'
O O 0.0106 0.0060 'International Tables Vol C Tables 4.2.6.8 and 6.1.1.4'
Fe Fe 0.3463 0.8444 'International Tables Vol C Tables 4.2.6.8 and 6.1.1.4'
Br Br -0.2901 2.4595 'International Tables Vol C Tables 4.2.6.8 and 6.1.1.4'

loop_
_geom_angle_atom_site_label_1
_geom_angle_atom_site_label_2
_geom_angle_atom_site_label_3
_geom_angle
_geom_angle_site_symmetry_1
_geom_angle_site_symmetry_3
N1 Fe1 N1 75.9(10) 4 .
N1 Fe1 N2A 135.7(6) . 4
N1 Fe1 N2A 85.6(6) . .
N1 Fe1 N2A 85.6(6) 4 4
N1 Fe1 N2A 135.7(6) 4 .
N2 Fe1 N2 74.9(8) 4 .
N2 Fe1 N3A 84.7(6) . .
N2 Fe1 N3A 134.1(6) 4 .
N2 Fe1 N3A 84.7(6) 4 4
N2 Fe1 N3A 134.1(6) . 4
N3 Fe1 N1 133.7(6) 4 .
N3 Fe1 N1 87.2(7) . .
N3 Fe1 N1 87.2(7) 4 4
N3 Fe1 N1 133.7(6) . 4
N3 Fe1 N3 74.0(9) 4 .
N3 Fe1 N2A 131.9(6) 4 .
N3 Fe1 N2A 83.9(6) . .
N3 Fe1 N2A 131.9(6) . 4
N3 Fe1 N2A 83.9(6) 4 4
N2A Fe1 N2A 80.1(8) . 4
N1A Fe1 N2 132.1(6) . 4
N1A Fe1 N2 132.1(6) 4 .
N1A Fe1 N2 84.2(6) . .
N1A Fe1 N2 84.2(6) 4 4
N1A Fe1 N1A 78.7(9) 4 .
N1A Fe1 N3A 136.6(6) 4 .
N1A Fe1 N3A 136.6(6) . 4
N1A Fe1 N3A 84.5(6) 4 4
N1A Fe1 N3A 84.5(6) . .
N3A Fe1 N3A 80.9(10) 4 .
C4 B1 O2A 111.3(9) . .
O1A B1 C4 111.0(9) . .
O1A B1 O2A 106.4(10) . .
O3A B1 C4 109.8(9) . .
O3A B1 O1A 111.2(11) . .
O3A B1 O2A 107.1(9) . .
O1B B1 C4 109.4(9) . .
O1B B1 O3B 108.0(9) . .
O2B B1 C4 110.8(9) . .
O2B B1 O1B 112.0(10) . .
O2B B1 O3B 106.2(9) . .
O3B B1 C4 110.3(9) . .
C1 N1 Fe1 116.9(13) . .
C1 N1 O1B 117.0(13) . .
O1B N1 Fe1 123.3(10) . .
C2 N2 Fe1 115.7(10) . .
C2 N2 O2A 117.2(11) . .
O2A N2 Fe1 123.8(9) . .
C3 N3 Fe1 119.0(11) . .
C3 N3 O3B 115.0(12) . .
O3B N3 Fe1 124.0(10) . .
N2 C2 Br2 122.4(9) . .
N2 C2 C2 111.0(7) . 4
C2 C2 Br2 124.8(3) 4 .
N2A C2 Br2 120.1(8) . .
N2A C2 C2 113.2(7) . 4
N1 C1 Br1 124.0(10) . .
N1 C1 C1 110.8(9) . 4
C1 C1 Br1 123.8(2) 4 .
N1A C1 Br1 122.9(9) . .
N1A C1 C1 112.0(8) . 4
N3 C3 Br3 124.6(9) . .
N3 C3 C3 109.4(8) . 4
C3 C3 Br3 124.5(3) 4 .
N3A C3 Br3 120.3(9) . .
N3A C3 C3 113.8(8) . 4
B1 C4 C5B 105.9(12) . .
B1 C4 C5A 108.4(11) . .
N1A O1A B1 115.3(12) . .
N2 O2A B1 113.3(10) . .
N3A O3A B1 113.9(11) . .
N1 O1B B1 113.8(11) . .
N2A O2B B1 114.5(11) . .
N3 O3B B1 111.9(10) . .
C6B C5B C4 110.4(17) . .
C6A C5A C4 114.6(17) . .
C7A C6A C5A 112(2) . .
C5B C6B C7B 112(2) . .
C2 N2A Fe1 111.9(10) . .
O2B N2A Fe1 124.2(10) . .
O2B N2A C2 121.3(12) . .
C1 N1A Fe1 115.2(12) . .
C1 N1A O1A 118.7(13) . .
O1A N1A Fe1 124.4(10) . .
C3 N3A Fe1 111.7(11) . .
O3A N3A Fe1 124.5(11) . .
O3A N3A C3 121.8(13) . .

loop_
_geom_bond_atom_site_label_1
_geom_bond_atom_site_label_2
_geom_bond_distance
_geom_bond_site_symmetry_2
Fe1 N1 1.926(16) 4
Fe1 N1 1.926(16) .
Fe1 N2 1.940(14) 4
Fe1 N2 1.940(14) .
Fe1 N3 1.896(15) .
Fe1 N3 1.896(15) 4
Fe1 N2A 1.947(13) 4
Fe1 N2A 1.947(13) .
Fe1 N1A 1.927(15) .
Fe1 N1A 1.926(15) 4
Fe1 N3A 1.948(16) 4
Fe1 N3A 1.948(16) .
Br1 C1 1.857(8) .
Br3 C3 1.852(8) .
Br2 C2 1.843(8) .
B1 C4 1.578(11) .
B1 O1A 1.478(16) .
B1 O2A 1.582(16) .
B1 O3A 1.462(15) .
B1 O1B 1.486(16) .
B1 O2B 1.481(15) .
B1 O3B 1.567(16) .
N1 C1 1.271(16) .
N1 O1B 1.38(2) .
N2 C2 1.320(14) .
N2 O2A 1.329(17) .
N3 C3 1.294(16) .
N3 O3B 1.383(18) .
C2 C2 1.415(17) 4
C2 N2A 1.386(15) .
C1 C1 1.468(16) 4
C1 N1A 1.301(15) .
C3 C3 1.421(16) 4
C3 N3A 1.370(17) .
C4 C5B 1.65(2) .
C4 C5A 1.64(2) .
O1A N1A 1.31(2) .
O3A N3A 1.324(19) .
O2B N2A 1.313(18) .
C5B C6B 1.52(3) .
C5A C6A 1.49(3) .
C7A C6A 1.44(3) .
C7B C6B 1.56(3) .

loop_
_geom_torsion_atom_site_label_1
_geom_torsion_atom_site_label_2
_geom_torsion_atom_site_label_3
_geom_torsion_atom_site_label_4
_geom_torsion
_geom_torsion_site_symmetry_1
_geom_torsion_site_symmetry_4
N3_b Fe1 N3_b C3 -26.7(14) 4 .
Fe1 N1 C1 Br1 -171.8(6) . .
Fe1 N1 C1 C1 21.6(13) . 4
Fe1 N1 C1 N1A -76(3) . .
Fe1 N1 O1B B1 11(2) . .
Fe1 N2 C2 Br2 169.6(5) . .
Fe1 N2 C2 C2 -24.8(11) . 4
Fe1 N2 C2 N2A 75(2) . .
Fe1 N2 O2A B1 -13.5(17) . .
Fe1 N3 C3 Br3 -171.0(5) . .
Fe1 N3 C3 C3 22.4(12) . 4
Fe1 N3 C3 N3A -82(3) . .
Fe1 N3 O3B B1 15.9(16) . .
Br1 C1 N1A Fe1 173.8(5) . .
Br1 C1 N1A O1A 8(2) . .
Br3 C3 N3A Fe1 173.0(5) . .
Br3 C3 N3A O3A 8.4(19) . .
Br2 C2 N2A Fe1 -172.7(5) . .
Br2 C2 N2A O2B -10.4(19) . .
B1 C4 C5B C6B -179.5(15) . .
B1 C4 C5A C6A -177.9(17) . .
B1 O1A N1A Fe1 -14(2) . .
B1 O1A N1A C1 150.4(12) . .
B1 O3A N3A Fe1 -16.1(19) . .
B1 O3A N3A C3 146.5(12) . .
B1 O2B N2A Fe1 16(2) . .
B1 O2B N2A C2 -144.5(12) . .
N1 Fe1 N3 C3 -163.9(13) . .
N1 Fe1 N3 C3 -96.5(13) 4 .
N1 Fe1 N3 O3B 100.3(14) 4 .
N1 Fe1 N3 O3B 32.9(13) . .
N1 C1 N1A Fe1 73(3) . .
N1 C1 N1A O1A -93(3) . .
N2 Fe1 N3 C3 51(2) 4 .
N2 Fe1 N3 C3 124.0(12) . .
N2 Fe1 N3 O3B -39.1(13) . .
N2 Fe1 N3 O3B -112.3(15) 4 .
N2 C2 N2A Fe1 -69(2) . .
N2 C2 N2A O2B 93(2) . .
N3 Fe1 N3 O3B 170.2(10) 4 .
N3 C3 N3A Fe1 65(3) . .
N3 C3 N3A O3A -99(3) . .
C2 N2 O2A B1 145.0(12) . .
C2 C2 N2A Fe1 22.1(10) 4 .
C2 C2 N2A O2B -175.6(11) 4 .
C1 N1 O1B B1 -149.1(13) . .
C1 C1 N1A Fe1 -18.9(11) 4 .
C1 C1 N1A O1A 175.0(12) 4 .
C3 N3 O3B B1 -147.8(11) . .
C3 C3 N3A Fe1 -20.2(10) 4 .
C3 C3 N3A O3A 175.1(11) 4 .
C4 B1 O1A N1A -172.3(13) . .
C4 B1 O2A N2 -172.6(11) . .
C4 B1 O3A N3A -170.7(12) . .
C4 B1 O1B N1 173.4(13) . .
C4 B1 O2B N2A 171.4(12) . .
C4 B1 O3B N3 171.7(10) . .
C4 C5B C6B C7B 177.9(16) . .
C4 C5A C6A C7A -174.2(18) . .
O1A B1 C4 C5B 71.0(14) . .
O1A B1 C4 C5A -37.7(14) . .
O1A B1 O2A N2 66.4(14) . .
O1A B1 O3A N3A -47.5(17) . .
O1A B1 O1B N1 75(2) . .
O1A B1 O2B N2A 22(2) . .
O1A B1 O3B N3 -79.6(12) . .
O2A B1 C4 C5B -47.2(13) . .
O2A B1 C4 C5A -155.9(12) . .
O2A B1 O1A N1A -51.1(17) . .
O2A B1 O3A N3A 68.3(14) . .
O2A B1 O1B N1 -77.5(14) . .
O2A B1 O2B N2A 73.6(16) . .
O2A B1 O3B N3 23.1(17) . .
O2A N2 C2 Br2 9.3(19) . .
O2A N2 C2 C2 174.9(11) . 4
O2A N2 C2 N2A -85(2) . .
O3A B1 C4 C5B -165.6(12) . .
O3A B1 C4 C5A 85.7(13) . .
O3A B1 O1A N1A 65.2(17) . .
O3A B1 O2A N2 -52.6(14) . .
O3A B1 O1B N1 26(2) . .
O3A B1 O2B N2A -82.9(14) . .
O3A B1 O3B N3 76.0(14) . .
O1B B1 C4 C5B 38.8(13) . .
O1B B1 C4 C5A -69.9(13) . .
O1B B1 O1A N1A -80(2) . .
O1B B1 O2A N2 80.5(13) . .
O1B B1 O3A N3A -24(2) . .
O1B B1 O2B N2A 49.0(17) . .
O1B B1 O3B N3 -68.8(13) . .
O1B N1 C1 Br1 -10(2) . .
O1B N1 C1 C1 -176.9(12) . 4
O1B N1 C1 N1A 85(3) . .
O2B B1 C4 C5B -85.2(13) . .
O2B B1 C4 C5A 166.1(12) . .
O2B B1 O1A N1A -23(2) . .
O2B B1 O2A N2 -76.3(15) . .
O2B B1 O3A N3A 82.3(14) . .
O2B B1 O1B N1 -63.3(16) . .
O2B B1 O3B N3 51.5(13) . .
O3B B1 C4 C5B 157.5(11) . .
O3B B1 C4 C5A 48.8(12) . .
O3B B1 O1A N1A 79.7(15) . .
O3B B1 O2A N2 -24.3(18) . .
O3B B1 O3A N3A -73.3(15) . .
O3B B1 O1B N1 53.3(16) . .
O3B B1 O2B N2A -68.7(15) . .
O3B N3 C3 Br3 -6.4(18) . .
O3B N3 C3 C3 -173.0(10) . 4
O3B N3 C3 N3A 82(3) . .
C5B C4 C5A C6A 71(2) . .
C5A C4 C5B C6B -66.2(19) . .
N2A Fe1 N3 C3 110.1(12) . .
N2A Fe1 N3 C3 39.3(16) 4 .
N2A Fe1 N3 O3B -123.8(12) 4 .
N2A Fe1 N3 O3B -53.0(13) . .
N1A Fe1 N3 C3 -154.3(13) . .
N1A Fe1 N3 C3 -87.5(13) 4 .
N1A Fe1 N3 O3B 109.4(13) 4 .
N1A Fe1 N3 O3B 42.6(12) . .
N3A Fe1 N3 C3 81(3) . .
N3A Fe1 N3 C3 -9.6(13) 4 .
N3A Fe1 N3 O3B -82(3) . .
N3A Fe1 N3 O3B -172.7(12) 4 .
